data_7056094
loop_
_publ_author_name
'Dai, Jun-Wei'
'zheng, jianmei'
'Li, Haiyan'
'Zhou, Jin-Mei'
'Dong, Xin'
'Zhou, Zhao-Hui'

_publ_section_title
;
 Halide assisted formations of polymeric ethylenediaminetetraacetato
 lead(II) complexes
;
_journal_name_full 'New J. Chem.'
_journal_paper_doi 10.1039/C7NJ00611J
_journal_year 2017
_chemical_formula_moiety 'C20 H24 N4 O16 Pb4, 2(H2 O)'
_chemical_formula_sum 'C20 H28 N4 O18 Pb4'
_chemical_formula_weight 1441.22
_space_group_crystal_system triclinic
_space_group_IT_number 2
_space_group_name_Hall '-P 1'
_space_group_name_H-M_alt 'P -1'
_symmetry_space_group_name_Hall '-P 1'
_symmetry_space_group_name_H-M 'P -1'
_atom_sites_solution_hydrogens mixed
_atom_sites_solution_primary direct
_audit_creation_date 2017-02-18
_audit_creation_method
;
Olex2 1.2
(compiled 2017.01.04 svn.r3372 for OlexSys, GUI svn.r5292)
;
_audit_update_record
;
2017-02-18 deposited with the CCDC.
2017-04-06 downloaded from the CCDC.
;
_cell_angle_alpha 71.442(7)
_cell_angle_beta 89.744(5)
_cell_angle_gamma 76.903(6)
_cell_formula_units_Z 1
_cell_length_a 8.4173(5)
_cell_length_b 8.4523(6)
_cell_length_c 11.0350(8)
_cell_measurement_reflns_used 2111
_cell_measurement_temperature 178.7(7)
_cell_measurement_theta_max 27.9920
_cell_measurement_theta_min 3.7350
_cell_volume 722.96(9)
_computing_cell_refinement
;
CrysAlisPro, Agilent Technologies,
Version 1.171.36.24 (release 03-12-2012 CrysAlis171 .NET)
(compiled Dec  3 2012,18:21:49)
;
_computing_data_collection
;
CrysAlisPro, Agilent Technologies,
Version 1.171.36.24 (release 03-12-2012 CrysAlis171 .NET)
(compiled Dec  3 2012,18:21:49)
;
_computing_data_reduction
;
CrysAlisPro, Agilent Technologies,
Version 1.171.36.24 (release 03-12-2012 CrysAlis171 .NET)
(compiled Dec  3 2012,18:21:49)
;
_computing_molecular_graphics 'Olex2 (Dolomanov et al., 2009)'
_computing_publication_material 'Olex2 (Dolomanov et al., 2009)'
_computing_structure_refinement 'ShelXL (Sheldrick, 2015)'
_computing_structure_solution 'ShelXT (Sheldrick, 2015)'
_diffrn_ambient_temperature 178.7(7)
_diffrn_detector_area_resol_mean 16.1903
_diffrn_measured_fraction_theta_full 0.998
_diffrn_measured_fraction_theta_max 0.866
_diffrn_measurement_details
;
#__ type_ start__ end____ width___ exp.time_
  1 omega  -88.00    2.00   1.0000   10.0000
omega____ theta____ kappa____ phi______ frames
    -      -20.4747  -57.0000  -90.0000 90

#__ type_ start__ end____ width___ exp.time_
  2 omega  -44.00   50.00   1.0000   10.0000
omega____ theta____ kappa____ phi______ frames
    -      -20.4747   57.0000   60.0000 94

#__ type_ start__ end____ width___ exp.time_
  3 omega    4.00   48.00   1.0000   10.0000
omega____ theta____ kappa____ phi______ frames
    -      -20.4747   57.0000 -180.0000 44

#__ type_ start__ end____ width___ exp.time_
  4 omega  -91.00    3.00   1.0000   10.0000
omega____ theta____ kappa____ phi______ frames
    -      -20.4747  -57.0000  120.0000 94

#__ type_ start__ end____ width___ exp.time_
  5 omega   67.00  102.00   1.0000   10.0000
omega____ theta____ kappa____ phi______ frames
    -       21.8809 -178.0000    0.0000 35

#__ type_ start__ end____ width___ exp.time_
  6 omega  -22.00    9.00   1.0000   10.0000
omega____ theta____ kappa____ phi______ frames
    -       21.8809   99.0000  127.0000 31
;
_diffrn_measurement_device_type 'Xcalibur, Sapphire3, Gemini ultra'
_diffrn_measurement_method '\w scans'
_diffrn_orient_matrix_UB_11 0.0143205000
_diffrn_orient_matrix_UB_12 -0.0763543000
_diffrn_orient_matrix_UB_13 -0.0164504000
_diffrn_orient_matrix_UB_21 -0.0187942000
_diffrn_orient_matrix_UB_22 -0.0456842000
_diffrn_orient_matrix_UB_23 0.0621881000
_diffrn_orient_matrix_UB_31 -0.0834710000
_diffrn_orient_matrix_UB_32 0.0196841000
_diffrn_orient_matrix_UB_33 -0.0220021000
_diffrn_radiation_monochromator graphite
_diffrn_radiation_type MoK\a
_diffrn_radiation_wavelength 0.71073
_diffrn_reflns_av_R_equivalents 0.0379
_diffrn_reflns_av_unetI/netI 0.0663
_diffrn_reflns_Laue_measured_fraction_full 0.998
_diffrn_reflns_Laue_measured_fraction_max 0.866
_diffrn_reflns_limit_h_max 10
_diffrn_reflns_limit_h_min -10
_diffrn_reflns_limit_k_max 10
_diffrn_reflns_limit_k_min -11
_diffrn_reflns_limit_l_max 14
_diffrn_reflns_limit_l_min -14
_diffrn_reflns_number 5225
_diffrn_reflns_point_group_measured_fraction_full 0.998
_diffrn_reflns_point_group_measured_fraction_max 0.866
_diffrn_reflns_theta_full 26.000
_diffrn_reflns_theta_max 28.717
_diffrn_reflns_theta_min 3.051
_diffrn_source 'Enhance (Mo) X-ray Source'
_exptl_absorpt_coefficient_mu 23.309
_exptl_absorpt_correction_T_max 1.00000
_exptl_absorpt_correction_T_min 0.43887
_exptl_absorpt_correction_type multi-scan
_exptl_absorpt_process_details
;
CrysAlisPro, Agilent Technologies,
Version 1.171.36.24 (release 03-12-2012 CrysAlis171 .NET)
(compiled Dec  3 2012,18:21:49)
Empirical absorption correction using spherical harmonics,
 implemented in SCALE3 ABSPACK scaling algorithm.
;
_exptl_crystal_colour colourless
_exptl_crystal_colour_primary colourless
_exptl_crystal_density_diffrn 3.310
_exptl_crystal_description block
_exptl_crystal_F_000 648
_exptl_crystal_size_max 0.1
_exptl_crystal_size_mid 0.05
_exptl_crystal_size_min 0.05
_refine_diff_density_max 1.589
_refine_diff_density_min -1.729
_refine_diff_density_rms 0.286
_refine_ls_extinction_method none
_refine_ls_goodness_of_fit_ref 1.041
_refine_ls_hydrogen_treatment constr
_refine_ls_matrix_type full
_refine_ls_number_parameters 211
_refine_ls_number_reflns 3250
_refine_ls_number_restraints 12
_refine_ls_restrained_S_all 1.040
_refine_ls_R_factor_all 0.0462
_refine_ls_R_factor_gt 0.0363
_refine_ls_shift/su_max 0.001
_refine_ls_shift/su_mean 0.000
_refine_ls_structure_factor_coef Fsqd
_refine_ls_weighting_details 'w=1/[\s^2^(Fo^2^)+(0.0081P)^2^] where P=(Fo^2^+2Fc^2^)/3'
_refine_ls_weighting_scheme calc
_refine_ls_wR_factor_gt 0.0684
_refine_ls_wR_factor_ref 0.0721
_reflns_Friedel_coverage 0.000
_reflns_number_gt 2730
_reflns_number_total 3250
_reflns_threshold_expression 'I > 2\s(I)'
_cod_data_source_file c7nj00611j2.cif
_cod_data_source_block exp_14372
_cod_database_code 7056094
_shelxl_version_number 2014-7
_shelx_space_group_comment
;
The symmetry employed for this shelxl refinement is uniquely defined
by the following loop, which should always be used as a source of
symmetry information in preference to the above space-group names.
They are only intended as comments.
;
_reflns_odcompleteness_completeness 99.80
_reflns_odcompleteness_iscentric 1
_reflns_odcompleteness_theta 26.32
_olex2_refinement_description
;
1. Fixed Uiso
 At 1.2 times of:
  All C(H,H) groups
 At 1.5 times of:
  All O(H,H) groups
2. Uiso/Uaniso restraints and constraints
Uanis(C1) \\sim Ueq, Uanis(C6) \\sim Ueq: with sigma of 0.001 and sigma for
terminal atoms of 0.001
3.a Free rotating group:
 O1W(H1WA,H1WB)
3.b Secondary CH2 refined with riding coordinates:
 C4(H4A,H4B), C10(H10A,H10B), C8(H8A,H8B), C9(H9A,H9B), C6(H6A,H6B), C2(H2A,H2B)
;
_olex2_date_sample_data_collection 2016-08-07
_olex2_submission_special_instructions 'No special instructions were received'

loop_
_space_group_symop_operation_xyz
'x, y, z'
'-x, -y, -z'

loop_
_atom_site_label
_atom_site_type_symbol
_atom_site_fract_x
_atom_site_fract_y
_atom_site_fract_z
_atom_site_U_iso_or_equiv
_atom_site_adp_type
_atom_site_occupancy
_atom_site_site_symmetry_order
_atom_site_calc_flag
_atom_site_refinement_flags_posn
_atom_site_refinement_flags_adp
Pb1 Pb 0.68833(4) 0.45508(4) 0.62452(3) 0.01350(10) Uani 1 1 d . .
Pb2 Pb 0.18275(4) 0.04225(4) 0.65682(3) 0.01294(9) Uani 1 1 d . .
O8 O 1.0651(8) 0.7878(8) 0.5615(6) 0.0230(15) Uani 1 1 d . .
O4 O 0.9163(6) 0.1977(7) 0.7185(6) 0.0133(13) Uani 1 1 d . .
O7 O 0.8658(7) 0.6747(8) 0.5244(6) 0.0206(14) Uani 1 1 d . .
O2 O 0.4521(7) 0.2596(8) 0.6564(6) 0.0218(15) Uani 1 1 d . .
O5 O 0.5006(7) 0.6519(8) 0.7003(6) 0.0212(15) Uani 1 1 d . .
O1 O 0.2583(7) 0.1901(8) 0.7893(6) 0.0177(14) Uani 1 1 d . .
O3 O 1.0006(7) -0.0697(8) 0.8503(6) 0.0182(14) Uani 1 1 d . .
N1 N 0.6470(8) 0.2728(9) 0.8545(7) 0.0115(15) Uani 1 1 d . .
C7 C 0.9758(10) 0.6886(11) 0.5947(8) 0.0147(19) Uani 1 1 d . .
C4 C 0.7391(9) 0.0894(11) 0.8805(8) 0.0126(18) Uani 1 1 d . .
H4A H 0.6692 0.0287 0.8528 0.015 Uiso 1 1 calc R .
H4B H 0.7642 0.0352 0.9722 0.015 Uiso 1 1 calc R .
N2 N 0.8372(8) 0.5390(8) 0.7836(6) 0.0092(14) Uani 1 1 d . .
O6 O 0.4642(7) 0.8555(8) 0.7917(6) 0.0219(15) Uani 1 1 d . .
C10 C 0.8597(10) 0.4037(11) 0.9086(8) 0.0131(18) Uani 1 1 d . .
H10A H 0.8961 0.4460 0.9731 0.016 Uiso 1 1 calc R .
H10B H 0.9442 0.3060 0.9056 0.016 Uiso 1 1 calc R .
C3 C 0.8969(10) 0.0712(11) 0.8137(8) 0.0144(18) Uani 1 1 d . .
C8 C 0.9963(10) 0.5706(11) 0.7338(8) 0.0135(18) Uani 1 1 d . .
H8A H 1.0704 0.4617 0.7399 0.016 Uiso 1 1 calc R .
H8B H 1.0449 0.6221 0.7866 0.016 Uiso 1 1 calc R .
C9 C 0.7049(10) 0.3466(10) 0.9464(8) 0.0107(17) Uani 1 1 d . .
H9A H 0.7239 0.2612 1.0312 0.013 Uiso 1 1 calc R .
H9B H 0.6206 0.4441 0.9504 0.013 Uiso 1 1 calc R .
C6 C 0.7369(9) 0.7033(10) 0.7929(8) 0.0100(17) Uani 1 1 d . U
H6A H 0.7774 0.7971 0.7363 0.012 Uiso 1 1 calc R .
H6B H 0.7526 0.7040 0.8798 0.012 Uiso 1 1 calc R .
C1 C 0.3897(10) 0.2352(11) 0.7631(8) 0.0120(17) Uani 1 1 d . U
C5 C 0.5524(10) 0.7376(11) 0.7593(9) 0.017(2) Uani 1 1 d . .
C2 C 0.4701(9) 0.2750(11) 0.8692(9) 0.0131(18) Uani 1 1 d . .
H2A H 0.4125 0.3874 0.8709 0.016 Uiso 1 1 calc R .
H2B H 0.4593 0.1915 0.9507 0.016 Uiso 1 1 calc R .
O1W O 0.3084(11) -0.0517(12) 0.4370(8) 0.050(2) Uani 1 1 d . .
H1WA H 0.3984 -0.0317 0.4548 0.075 Uiso 1 1 d G .
H1WB H 0.2820 -0.1241 0.5023 0.075 Uiso 1 1 d G .

loop_
_atom_site_aniso_label
_atom_site_aniso_U_11
_atom_site_aniso_U_22
_atom_site_aniso_U_33
_atom_site_aniso_U_23
_atom_site_aniso_U_13
_atom_site_aniso_U_12
Pb1 0.01492(17) 0.01151(18) 0.01375(18) -0.00303(14) -0.00300(13) -0.00400(14)
Pb2 0.01300(17) 0.01173(18) 0.01395(18) -0.00346(13) 0.00164(12) -0.00373(14)
O8 0.030(4) 0.024(4) 0.021(4) -0.004(3) 0.007(3) -0.023(3)
O4 0.014(3) 0.012(3) 0.018(3) -0.008(3) 0.006(2) -0.009(3)
O7 0.027(3) 0.019(3) 0.016(3) 0.001(3) 0.002(3) -0.014(3)
O2 0.022(3) 0.024(4) 0.024(4) -0.011(3) -0.005(3) -0.009(3)
O5 0.011(3) 0.019(4) 0.029(4) -0.006(3) -0.008(3) 0.002(3)
O1 0.012(3) 0.015(3) 0.028(4) -0.011(3) 0.001(3) 0.000(3)
O3 0.011(3) 0.015(3) 0.025(4) -0.003(3) 0.000(3) 0.000(3)
N1 0.006(3) 0.014(4) 0.020(4) -0.011(3) 0.004(3) -0.004(3)
C7 0.010(4) 0.017(5) 0.016(5) -0.008(4) 0.004(3) 0.001(4)
C4 0.005(4) 0.013(4) 0.019(5) -0.003(4) 0.002(3) -0.002(3)
N2 0.007(3) 0.009(3) 0.010(4) -0.004(3) 0.003(3) 0.003(3)
O6 0.020(3) 0.015(3) 0.026(4) -0.005(3) -0.002(3) 0.001(3)
C10 0.017(4) 0.015(5) 0.007(4) -0.003(4) 0.002(3) -0.004(4)
C3 0.015(4) 0.017(5) 0.014(5) -0.005(4) -0.002(3) -0.008(4)
C8 0.014(4) 0.017(5) 0.012(4) -0.005(4) 0.003(3) -0.009(4)
C9 0.015(4) 0.004(4) 0.015(4) -0.003(3) 0.003(3) -0.006(3)
C6 0.0104(19) 0.0097(19) 0.0106(19) -0.0040(11) 0.0006(10) -0.0025(10)
C1 0.0123(19) 0.0115(19) 0.0122(19) -0.0045(11) 0.0005(10) -0.0021(10)
C5 0.018(5) 0.008(4) 0.019(5) 0.004(4) -0.004(4) -0.001(4)
C2 0.008(4) 0.010(4) 0.027(5) -0.014(4) 0.001(3) -0.002(3)
O1W 0.061(6) 0.043(6) 0.046(6) -0.010(5) 0.018(4) -0.022(5)

loop_
_atom_type_symbol
_atom_type_description
_atom_type_scat_dispersion_real
_atom_type_scat_dispersion_imag
_atom_type_scat_source
C C 0.0033 0.0016 'International Tables Vol C Tables 4.2.6.8 and 6.1.1.4'
H H 0.0000 0.0000 'International Tables Vol C Tables 4.2.6.8 and 6.1.1.4'
N N 0.0061 0.0033 'International Tables Vol C Tables 4.2.6.8 and 6.1.1.4'
O O 0.0106 0.0060 'International Tables Vol C Tables 4.2.6.8 and 6.1.1.4'
Pb Pb -3.3944 10.1111 'International Tables Vol C Tables 4.2.6.8 and 6.1.1.4'

loop_
_geom_angle_atom_site_label_1
_geom_angle_atom_site_label_2
_geom_angle_atom_site_label_3
_geom_angle
_geom_angle_site_symmetry_1
_geom_angle_site_symmetry_3
O4 Pb1 O7 97.71(19) . .
O4 Pb1 N1 66.42(19) . .
O4 Pb1 N2 77.00(19) . .
O5 Pb1 O4 136.9(2) . .
O5 Pb1 O7 93.5(2) . .
O5 Pb1 N1 76.4(2) . .
O5 Pb1 N2 70.5(2) . .
N1 Pb1 O7 135.2(2) . .
N2 Pb1 O7 64.8(2) . .
N2 Pb1 N1 70.7(2) . .
O4 Pb2 O3 50.29(18) 1_455 1_455
O4 Pb2 O6 132.59(19) 1_455 1_545
O7 Pb2 O4 80.48(19) 2_666 1_455
O7 Pb2 O3 130.70(18) 2_666 1_455
O7 Pb2 O6 128.1(2) 2_666 1_545
O1 Pb2 O4 74.26(18) . 1_455
O1 Pb2 O7 86.7(2) . 2_666
O1 Pb2 O3 82.8(2) . 1_455
O1 Pb2 O6 71.37(19) . 1_545
O3 Pb2 O6 93.44(18) 1_455 1_545
Pb1 O4 Pb2 139.9(2) . 1_655
C3 O4 Pb1 121.1(5) . .
C3 O4 Pb2 96.5(5) . 1_655
Pb2 O7 Pb1 134.6(3) 2_666 .
C7 O7 Pb1 118.9(5) . .
C7 O7 Pb2 101.8(5) . 2_666
C5 O5 Pb1 120.1(5) . .
C1 O1 Pb2 113.7(5) . .
C3 O3 Pb2 90.8(5) . 1_655
C4 N1 Pb1 109.7(5) . .
C9 N1 Pb1 108.8(5) . .
C9 N1 C4 111.1(6) . .
C9 N1 C2 109.2(6) . .
C2 N1 Pb1 110.2(5) . .
C2 N1 C4 107.8(6) . .
O8 C7 O7 125.8(9) . .
O8 C7 C8 118.1(8) . .
O7 C7 C8 116.1(8) . .
N1 C4 H4A 108.9 . .
N1 C4 H4B 108.9 . .
N1 C4 C3 113.5(7) . .
H4A C4 H4B 107.7 . .
C3 C4 H4A 108.9 . .
C3 C4 H4B 108.9 . .
C10 N2 Pb1 109.5(5) . .
C10 N2 C8 112.0(6) . .
C10 N2 C6 110.4(6) . .
C8 N2 Pb1 109.0(5) . .
C6 N2 Pb1 108.0(4) . .
C6 N2 C8 107.8(6) . .
C5 O6 Pb2 120.7(6) . 1_565
N2 C10 H10A 109.2 . .
N2 C10 H10B 109.2 . .
N2 C10 C9 112.0(7) . .
H10A C10 H10B 107.9 . .
C9 C10 H10A 109.2 . .
C9 C10 H10B 109.2 . .
O4 C3 C4 118.9(7) . .
O3 C3 O4 122.2(8) . .
O3 C3 C4 118.8(8) . .
C7 C8 H8A 109.2 . .
C7 C8 H8B 109.2 . .
N2 C8 C7 112.1(6) . .
N2 C8 H8A 109.2 . .
N2 C8 H8B 109.2 . .
H8A C8 H8B 107.9 . .
N1 C9 C10 111.8(7) . .
N1 C9 H9A 109.3 . .
N1 C9 H9B 109.3 . .
C10 C9 H9A 109.3 . .
C10 C9 H9B 109.3 . .
H9A C9 H9B 107.9 . .
N2 C6 H6A 108.4 . .
N2 C6 H6B 108.4 . .
N2 C6 C5 115.3(7) . .
H6A C6 H6B 107.5 . .
C5 C6 H6A 108.4 . .
C5 C6 H6B 108.4 . .
O2 C1 C2 119.1(7) . .
O1 C1 O2 126.0(8) . .
O1 C1 C2 114.8(7) . .
O5 C5 C6 119.9(8) . .
O6 C5 O5 124.7(8) . .
O6 C5 C6 115.4(8) . .
N1 C2 C1 113.6(7) . .
N1 C2 H2A 108.8 . .
N1 C2 H2B 108.8 . .
C1 C2 H2A 108.8 . .
C1 C2 H2B 108.8 . .
H2A C2 H2B 107.7 . .
H1WA O1W H1WB 109.5 . .

loop_
_geom_bond_atom_site_label_1
_geom_bond_atom_site_label_2
_geom_bond_distance
_geom_bond_site_symmetry_2
Pb1 O4 2.486(6) .
Pb1 O7 2.614(6) .
Pb1 O5 2.376(6) .
Pb1 N1 2.585(7) .
Pb1 N2 2.524(7) .
Pb2 O4 2.537(5) 1_455
Pb2 O7 2.531(6) 2_666
Pb2 O1 2.374(6) .
Pb2 O3 2.673(6) 1_455
Pb2 O6 2.676(6) 1_545
O8 C7 1.220(10) .
O4 Pb2 2.537(5) 1_655
O4 C3 1.280(10) .
O7 Pb2 2.531(6) 2_666
O7 C7 1.260(10) .
O2 C1 1.262(10) .
O5 C5 1.257(11) .
O1 C1 1.253(10) .
O3 Pb2 2.673(6) 1_655
O3 C3 1.253(10) .
N1 C4 1.504(10) .
N1 C9 1.483(10) .
N1 C2 1.494(10) .
C7 C8 1.526(12) .
C4 H4A 0.9700 .
C4 H4B 0.9700 .
C4 C3 1.517(11) .
N2 C10 1.465(10) .
N2 C8 1.494(10) .
N2 C6 1.487(10) .
O6 Pb2 2.676(6) 1_565
O6 C5 1.249(10) .
C10 H10A 0.9700 .
C10 H10B 0.9700 .
C10 C9 1.503(11) .
C8 H8A 0.9700 .
C8 H8B 0.9700 .
C9 H9A 0.9700 .
C9 H9B 0.9700 .
C6 H6A 0.9700 .
C6 H6B 0.9700 .
C6 C5 1.538(11) .
C1 C2 1.517(11) .
C2 H2A 0.9700 .
C2 H2B 0.9700 .
O1W H1WA 0.8498 .
O1W H1WB 0.8498 .

loop_
_geom_torsion_atom_site_label_1
_geom_torsion_atom_site_label_2
_geom_torsion_atom_site_label_3
_geom_torsion_atom_site_label_4
_geom_torsion
_geom_torsion_site_symmetry_1
Pb1 O4 C3 O3 168.9(6) .
Pb1 O4 C3 C4 -7.9(10) .
Pb1 O7 C7 O8 -178.5(7) .
Pb1 O7 C7 C8 1.1(9) .
Pb1 O5 C5 O6 172.7(7) .
Pb1 O5 C5 C6 -5.5(11) .
Pb1 N1 C4 C3 33.5(8) .
Pb1 N1 C9 C10 -40.3(7) .
Pb1 N1 C2 C1 49.2(7) .
Pb1 N2 C10 C9 -47.3(7) .
Pb1 N2 C8 C7 48.9(8) .
Pb1 N2 C6 C5 25.7(8) .
Pb2 O4 C3 O3 3.4(9) 1_655
Pb2 O4 C3 C4 -173.4(7) 1_655
Pb2 O7 C7 O8 -19.4(10) 2_666
Pb2 O7 C7 C8 160.1(6) 2_666
Pb2 O1 C1 O2 24.0(11) .
Pb2 O1 C1 C2 -160.6(5) .
Pb2 O3 C3 O4 -3.2(9) 1_655
Pb2 O3 C3 C4 173.6(7) 1_655
Pb2 O6 C5 O5 -28.3(12) 1_565
Pb2 O6 C5 C6 150.0(5) 1_565
O8 C7 C8 N2 145.5(8) .
O7 C7 C8 N2 -34.1(10) .
O2 C1 C2 N1 -22.9(11) .
O1 C1 C2 N1 161.4(7) .
N1 C4 C3 O4 -19.0(11) .
N1 C4 C3 O3 164.0(7) .
C4 N1 C9 C10 80.6(8) .
C4 N1 C2 C1 -70.6(9) .
N2 C10 C9 N1 61.6(9) .
N2 C6 C5 O5 -15.7(12) .
N2 C6 C5 O6 165.9(7) .
C10 N2 C8 C7 170.3(7) .
C10 N2 C6 C5 -94.1(8) .
C8 N2 C10 C9 -168.3(7) .
C8 N2 C6 C5 143.3(7) .
C9 N1 C4 C3 -86.8(8) .
C9 N1 C2 C1 168.7(7) .
C6 N2 C10 C9 71.5(8) .
C6 N2 C8 C7 -68.0(8) .
C2 N1 C4 C3 153.6(7) .
C2 N1 C9 C10 -160.6(7) .
